data_2220345
loop_
_publ_author_name
'Yang, Kang-Hui'
'Li, Xun'
'Gong, Jian-Zhi'
'Fang, Hao'
'Xu, Wen-Fang'

_publ_section_title
;(<i>S</i>)-2-[(2<i>R</i>,3<i>S</i>)-2-Ammonio-3-hydroxy-3-(4-nitrophenyl)propanamido]-4-methylpentanoate
 monohydrate
;
_journal_coeditor_code SI2128
_journal_issue 12
_journal_name_full 'Acta Crystallographica Section E'
_journal_page_first o2447
_journal_paper_doi 10.1107/S1600536808039056
_journal_volume 64
_journal_year 2008
_chemical_formula_iupac 'C15 H21 N3 O6, H2 O'
_chemical_formula_moiety 'C15 H21 N3 O6, H2 O'
_chemical_formula_sum 'C15 H23 N3 O7'
_chemical_formula_weight 357.36
_chemical_melting_point_gt 556.2
_chemical_melting_point_lt 558.6
_chemical_name_systematic
;
(<i>S</i>)-2-[(2<i>R</i>,3<i>S</i>)-2-Ammonio-3-hydroxy-3-(4-\
nitrophenyl)propanamido]-4-methylpentanoate monohydrate
;
_space_group_IT_number 4
_symmetry_cell_setting monoclinic
_symmetry_space_group_name_Hall 'P 2yb'
_symmetry_space_group_name_H-M 'P 1 21 1'
_atom_sites_solution_hydrogens geom
_atom_sites_solution_primary direct
_atom_sites_solution_secondary difmap
_audit_creation_method SHELXL-97
_cell_angle_alpha 90.00
_cell_angle_beta 95.362(5)
_cell_angle_gamma 90.00
_cell_formula_units_Z 2
_cell_length_a 8.9787(7)
_cell_length_b 6.7850(5)
_cell_length_c 14.7148(11)
_cell_measurement_reflns_used 2639
_cell_measurement_temperature 296(2)
_cell_measurement_theta_max 24.18
_cell_measurement_theta_min 2.78
_cell_volume 892.51(12)
_computing_cell_refinement 'APEX2 (Bruker, 2005) and SAINT (Bruker, 2005)'
_computing_data_collection 'APEX2 (Bruker, 2005)'
_computing_data_reduction 'SAINT (Bruker, 2005)'
_computing_molecular_graphics 'SHELXTL (Sheldrick, 2008)'
_computing_publication_material 'WinGX (Farrugia, 1999)'
_computing_structure_refinement 'SHELXL97 (Sheldrick, 2008)'
_computing_structure_solution 'SHELXS97 (Sheldrick, 2008)'
_diffrn_ambient_temperature 296(2)
_diffrn_measured_fraction_theta_full 0.997
_diffrn_measured_fraction_theta_max 0.997
_diffrn_measurement_device_type 'Bruker APEXII CCD area-detector'
_diffrn_measurement_method '\f and \w'
_diffrn_radiation_monochromator graphite
_diffrn_radiation_source 'fine-focus sealed tube'
_diffrn_radiation_type MoK\a
_diffrn_radiation_wavelength 0.71073
_diffrn_reflns_av_R_equivalents 0.0275
_diffrn_reflns_av_sigmaI/netI 0.0267
_diffrn_reflns_limit_h_max 11
_diffrn_reflns_limit_h_min -11
_diffrn_reflns_limit_k_max 8
_diffrn_reflns_limit_k_min -8
_diffrn_reflns_limit_l_max 18
_diffrn_reflns_limit_l_min -19
_diffrn_reflns_number 8245
_diffrn_reflns_theta_full 27.64
_diffrn_reflns_theta_max 27.64
_diffrn_reflns_theta_min 2.28
_diffrn_standards_number 0
_exptl_absorpt_coefficient_mu 0.106
_exptl_absorpt_correction_T_max 0.9840
_exptl_absorpt_correction_T_min 0.9491
_exptl_absorpt_correction_type multi-scan
_exptl_absorpt_process_details '(SADABS; Bruker, 2005)'
_exptl_crystal_colour colourless
_exptl_crystal_density_diffrn 1.330
_exptl_crystal_density_method 'not measured'
_exptl_crystal_description prism
_exptl_crystal_F_000 380
_exptl_crystal_size_max 0.50
_exptl_crystal_size_mid 0.20
_exptl_crystal_size_min 0.15
_refine_diff_density_max 0.194
_refine_diff_density_min -0.157
_refine_ls_extinction_method none
_refine_ls_goodness_of_fit_ref 1.041
_refine_ls_hydrogen_treatment mixed
_refine_ls_matrix_type full
_refine_ls_number_parameters 243
_refine_ls_number_reflns 2254
_refine_ls_number_restraints 1
_refine_ls_restrained_S_all 1.041
_refine_ls_R_factor_all 0.0536
_refine_ls_R_factor_gt 0.0408
_refine_ls_shift/su_max 0.000
_refine_ls_shift/su_mean 0.000
_refine_ls_structure_factor_coef Fsqd
_refine_ls_weighting_details 'w=1/[\s^2^(Fo^2^)+(0.059P)^2^+0.0778P] where P=(Fo^2^+2Fc^2^)/3'
_refine_ls_weighting_scheme calc
_refine_ls_wR_factor_gt 0.0973
_refine_ls_wR_factor_ref 0.1045
_reflns_number_gt 1853
_reflns_number_total 2254
_reflns_threshold_expression I>2\s(I)
_cod_data_source_file si2128.cif
_cod_data_source_block I
_cod_depositor_comments
;
The following automatic conversions were performed:
'_symmetry_cell_setting' value 'Monoclinic' changed to 'monoclinic'
according to '/home/saulius/struct/CIF-dictionaries/cif_core.dic'
dictionary named 'cif_core.dic' version 2.4.1 from 2010-06-29.

Automatic conversion script
Id: cif_fix_enum 1527 2010-12-29 10:47:43Z saulius 

The following automatic conversions were performed:

'_symmetry_cell_setting' value 'Monoclinic' changed to 'monoclinic'
according to /home/saulius/struct/CIF-dictionaries/cif_core.dic
dictionary named 'cif_core.dic' version 2.4.1 from 2010-06-29.

Automatic conversion script
Id: cif_fix_values 1715 2011-07-08 13:25:40Z adriana 
;
_cod_original_sg_symbol_Hall 'P 2yb '
_cod_original_sg_symbol_H-M 'P 21'
_cod_database_code 2220345
_cod_database_fobs_code 2220345

loop_
_symmetry_equiv_pos_as_xyz
'x, y, z'
'-x, y+1/2, -z'

loop_
_atom_site_type_symbol
_atom_site_label
_atom_site_fract_x
_atom_site_fract_y
_atom_site_fract_z
_atom_site_U_iso_or_equiv
_atom_site_adp_type
_atom_site_calc_flag
_atom_site_refinement_flags
_atom_site_occupancy
C C1 0.1171(3) 1.0193(5) 0.8450(2) 0.0593(8) Uani d . 1
C C2 0.1386(3) 1.1114(5) 0.7646(2) 0.0576(8) Uani d . 1
H H2 0.1620 1.2449 0.7637 0.069 Uiso calc R 1
C C3 0.1250(3) 1.0037(4) 0.68503(19) 0.0466(6) Uani d . 1
H H10 0.1388 1.0647 0.6298 0.056 Uiso calc R 1
C C4 0.0906(2) 0.8025(4) 0.68693(16) 0.0350(5) Uani d . 1
C C5 0.0699(3) 0.7141(5) 0.76921(18) 0.0487(7) Uani d . 1
H H5 0.0466 0.5806 0.7708 0.058 Uiso calc R 1
C C6 0.0834(3) 0.8219(6) 0.8498(2) 0.0627(9) Uani d . 1
H H6 0.0700 0.7624 0.9053 0.075 Uiso calc R 1
C C7 0.0792(2) 0.6835(4) 0.59945(16) 0.0320(5) Uani d . 1
H H7 0.0586 0.5457 0.6137 0.038 Uiso calc R 1
C C8 0.2268(2) 0.6944(3) 0.55531(14) 0.0303(5) Uani d . 1
H H8 0.2570 0.8326 0.5509 0.036 Uiso calc R 1
C C9 0.3482(2) 0.5812(4) 0.61333(15) 0.0313(5) Uani d . 1
C C10 0.7060(2) 0.5166(4) 0.64655(17) 0.0386(6) Uani d . 1
C C11 0.5895(2) 0.6028(4) 0.70569(15) 0.0368(5) Uani d . 1
H H11 0.5533 0.4984 0.7441 0.044 Uiso calc R 1
C C12 0.6643(3) 0.7644(5) 0.76667(18) 0.0469(6) Uani d . 1
H H12A 0.7440 0.7047 0.8064 0.056 Uiso calc R 1
H H12B 0.7100 0.8583 0.7280 0.056 Uiso calc R 1
C C13 0.5625(4) 0.8776(7) 0.8260(2) 0.0707(10) Uani d . 1
H H13 0.4790 0.9317 0.7860 0.085 Uiso calc R 1
C C14 0.6501(6) 1.0509(8) 0.8721(3) 0.1067(16) Uani d . 1
H H14A 0.7269 1.0011 0.9159 0.160 Uiso calc R 1
H H14B 0.5832 1.1331 0.9025 0.160 Uiso calc R 1
H H14C 0.6950 1.1266 0.8268 0.160 Uiso calc R 1
C C15 0.4992(5) 0.7477(10) 0.8948(3) 0.1045(17) Uani d . 1
H H15A 0.5792 0.6944 0.9353 0.157 Uiso calc R 1
H H15B 0.4442 0.6420 0.8640 0.157 Uiso calc R 1
H H15C 0.4337 0.8232 0.9292 0.157 Uiso calc R 1
N N1 0.1333(4) 1.1348(8) 0.9301(3) 0.0933(13) Uani d . 1
N N2 0.2080(2) 0.6066(3) 0.46217(14) 0.0345(4) Uani d . 1
N N3 0.46309(18) 0.6869(3) 0.64893(13) 0.0346(4) Uani d . 1
H H3A 0.4634 0.8115 0.6381 0.042 Uiso calc R 1
O O1 0.1562(6) 1.3125(7) 0.9239(3) 0.1463(17) Uani d . 1
O O2 0.1267(4) 1.0520(8) 1.0013(2) 0.1297(16) Uani d . 1
O O3 -0.03561(16) 0.7538(3) 0.53411(11) 0.0371(4) Uani d . 1
H H4 -0.1147 0.6988 0.5420 0.056 Uiso calc R 1
O O4 0.33299(19) 0.4031(3) 0.62517(14) 0.0482(5) Uani d . 1
O O5 0.71194(18) 0.5906(3) 0.56790(12) 0.0471(5) Uani d . 1
O O6 0.7901(2) 0.3852(3) 0.67915(14) 0.0548(5) Uani d . 1
O O7 0.50705(17) 0.5833(3) 0.42343(12) 0.0410(4) Uani d . 1
H H7W 0.5421 0.5886 0.4840 0.086(12) Uiso d R 1
H H8W 0.5327 0.6792 0.3873 0.071(10) Uiso d R 1
H H2B 0.154(3) 0.500(5) 0.4578(19) 0.045(8) Uiso d . 1
H H2C 0.162(4) 0.702(5) 0.416(2) 0.055(8) Uiso d . 1
H H2A 0.305(4) 0.564(5) 0.448(2) 0.060(9) Uiso d . 1

loop_
_atom_site_aniso_label
_atom_site_aniso_U_11
_atom_site_aniso_U_22
_atom_site_aniso_U_33
_atom_site_aniso_U_12
_atom_site_aniso_U_13
_atom_site_aniso_U_23
C1 0.0459(16) 0.076(2) 0.0564(18) 0.0056(15) 0.0037(13) -0.0238(17)
C2 0.0583(18) 0.0473(16) 0.0666(19) 0.0060(14) 0.0025(14) -0.0134(16)
C3 0.0478(15) 0.0390(14) 0.0530(16) 0.0044(12) 0.0046(12) -0.0038(13)
C4 0.0207(10) 0.0405(13) 0.0438(13) 0.0056(9) 0.0035(9) -0.0001(11)
C5 0.0405(14) 0.0568(18) 0.0502(15) -0.0030(12) 0.0117(11) 0.0034(14)
C6 0.0536(17) 0.092(3) 0.0436(16) -0.0035(18) 0.0122(13) 0.0009(17)
C7 0.0198(9) 0.0319(10) 0.0443(12) 0.0009(9) 0.0030(8) 0.0040(10)
C8 0.0212(10) 0.0278(10) 0.0420(12) -0.0012(8) 0.0041(8) -0.0011(10)
C9 0.0234(10) 0.0322(12) 0.0389(11) 0.0043(9) 0.0063(8) -0.0008(10)
C10 0.0236(10) 0.0444(14) 0.0469(14) -0.0012(10) -0.0007(9) -0.0097(11)
C11 0.0246(10) 0.0462(14) 0.0394(12) 0.0048(10) 0.0019(8) 0.0056(11)
C12 0.0376(13) 0.0602(16) 0.0419(13) 0.0076(12) -0.0014(10) -0.0077(13)
C13 0.0663(19) 0.099(3) 0.0454(16) 0.034(2) -0.0050(14) -0.0190(18)
C14 0.143(4) 0.097(3) 0.079(3) 0.024(3) -0.001(3) -0.040(3)
C15 0.084(3) 0.170(5) 0.064(2) 0.017(3) 0.0297(19) -0.009(3)
N1 0.085(2) 0.126(4) 0.069(2) 0.004(2) 0.0054(17) -0.041(2)
N2 0.0247(10) 0.0361(11) 0.0433(11) -0.0023(9) 0.0057(8) -0.0012(10)
N3 0.0223(9) 0.0356(10) 0.0458(11) -0.0005(8) 0.0027(7) 0.0025(9)
O1 0.222(5) 0.107(3) 0.105(3) 0.002(3) -0.009(3) -0.062(3)
O2 0.155(3) 0.180(4) 0.0575(16) -0.041(3) 0.0267(18) -0.043(2)
O3 0.0214(7) 0.0398(9) 0.0495(9) 0.0015(7) 0.0012(6) 0.0023(8)
O4 0.0373(9) 0.0318(9) 0.0742(12) 0.0033(8) -0.0014(8) 0.0039(9)
O5 0.0272(8) 0.0707(13) 0.0439(10) 0.0003(9) 0.0073(7) -0.0007(10)
O6 0.0444(10) 0.0550(12) 0.0641(12) 0.0190(10) 0.0003(9) -0.0045(10)
O7 0.0323(8) 0.0407(9) 0.0507(10) -0.0021(8) 0.0070(7) 0.0013(9)

loop_
_atom_type_symbol
_atom_type_description
_atom_type_scat_dispersion_real
_atom_type_scat_dispersion_imag
_atom_type_scat_source
C C 0.0033 0.0000 'International Tables Vol C Tables 4.2.6.8 and 6.1.1.4'
H H 0.0000 0.0000 'International Tables Vol C Tables 4.2.6.8 and 6.1.1.4'
N N 0.0061 0.0000 'International Tables Vol C Tables 4.2.6.8 and 6.1.1.4'
O O 0.0106 0.0000 'International Tables Vol C Tables 4.2.6.8 and 6.1.1.4'

loop_
_geom_angle_atom_site_label_1
_geom_angle_atom_site_label_2
_geom_angle_atom_site_label_3
_geom_angle
C2 C1 C6 122.5(3)
C2 C1 N1 118.8(4)
C6 C1 N1 118.6(4)
C1 C2 C3 119.0(3)
C1 C2 H2 120.5
C3 C2 H2 120.5
C2 C3 C4 120.2(3)
C2 C3 H10 119.9
C4 C3 H10 119.9
C5 C4 C3 119.3(3)
C5 C4 C7 120.7(2)
C3 C4 C7 120.0(2)
C4 C5 C6 120.8(3)
C4 C5 H5 119.6
C6 C5 H5 119.6
C1 C6 C5 118.1(3)
C1 C6 H6 120.9
C5 C6 H6 120.9
O3 C7 C4 112.48(18)
O3 C7 C8 107.33(17)
C4 C7 C8 110.03(18)
O3 C7 H7 109.0
C4 C7 H7 109.0
C8 C7 H7 109.0
N2 C8 C9 109.07(18)
N2 C8 C7 110.07(17)
C9 C8 C7 109.85(18)
N2 C8 H8 109.3
C9 C8 H8 109.3
C7 C8 H8 109.3
O4 C9 N3 124.7(2)
O4 C9 C8 119.3(2)
N3 C9 C8 116.0(2)
O6 C10 O5 124.3(2)
O6 C10 C11 118.5(2)
O5 C10 C11 117.1(2)
N3 C11 C12 109.3(2)
N3 C11 C10 111.00(19)
C12 C11 C10 108.64(19)
N3 C11 H11 109.3
C12 C11 H11 109.3
C10 C11 H11 109.3
C13 C12 C11 116.2(2)
C13 C12 H12A 108.2
C11 C12 H12A 108.2
C13 C12 H12B 108.2
C11 C12 H12B 108.2
H12A C12 H12B 107.4
C15 C13 C12 112.1(4)
C15 C13 C14 111.3(3)
C12 C13 C14 109.2(3)
C15 C13 H13 108.1
C12 C13 H13 108.1
C14 C13 H13 108.1
C13 C14 H14A 109.5
C13 C14 H14B 109.5
H14A C14 H14B 109.5
C13 C14 H14C 109.5
H14A C14 H14C 109.5
H14B C14 H14C 109.5
C13 C15 H15A 109.5
C13 C15 H15B 109.5
H15A C15 H15B 109.5
C13 C15 H15C 109.5
H15A C15 H15C 109.5
H15B C15 H15C 109.5
O2 N1 O1 123.3(4)
O2 N1 C1 119.1(5)
O1 N1 C1 117.6(4)
C8 N2 H2B 114.5(19)
C8 N2 H2C 111.6(18)
H2B N2 H2C 107(3)
C8 N2 H2A 107.1(19)
H2B N2 H2A 104(3)
H2C N2 H2A 112(3)
C9 N3 C11 123.3(2)
C9 N3 H3A 118.3
C11 N3 H3A 118.3
C7 O3 H4 109.5
H7W O7 H8W 118.1

loop_
_geom_bond_atom_site_label_1
_geom_bond_atom_site_label_2
_geom_bond_distance
C1 C2 1.368(5)
C1 C6 1.376(5)
C1 N1 1.473(4)
C2 C3 1.376(4)
C2 H2 0.9300
C3 C4 1.401(4)
C3 H10 0.9300
C4 C5 1.379(3)
C4 C7 1.515(3)
C5 C6 1.388(4)
C5 H5 0.9300
C6 H6 0.9300
C7 O3 1.424(3)
C7 C8 1.531(3)
C7 H7 0.9800
C8 N2 1.489(3)
C8 C9 1.528(3)
C8 H8 0.9800
C9 O4 1.231(3)
C9 N3 1.323(3)
C10 O6 1.236(3)
C10 O5 1.267(3)
C10 C11 1.538(3)
C11 N3 1.461(3)
C11 C12 1.532(4)
C11 H11 0.9800
C12 C13 1.528(4)
C12 H12A 0.9700
C12 H12B 0.9700
C13 C15 1.494(6)
C13 C14 1.537(6)
C13 H13 0.9800
C14 H14A 0.9600
C14 H14B 0.9600
C14 H14C 0.9600
C15 H15A 0.9600
C15 H15B 0.9600
C15 H15C 0.9600
N1 O2 1.195(6)
N1 O1 1.228(7)
N2 H2B 0.87(3)
N2 H2C 0.99(3)
N2 H2A 0.95(3)
N3 H3A 0.8600
O3 H4 0.8200
O7 H7W 0.9174
O7 H8W 0.8845

loop_
_geom_hbond_atom_site_label_D
_geom_hbond_atom_site_label_H
_geom_hbond_atom_site_label_A
_geom_hbond_site_symmetry_A
_geom_hbond_distance_DH
_geom_hbond_distance_HA
_geom_hbond_distance_DA
_geom_hbond_angle_DHA
O7 H7W O5 . 0.92 1.87 2.679(2) 145.7
O7 H8W O4 2_656 0.88 1.96 2.734(3) 145.5
N2 H2B O3 2_546 0.87(3) 1.99(3) 2.854(3) 172(3)
O3 H4 O5 1_455 0.82 1.79 2.612(2) 175.2
N3 H3A O7 2_656 0.86 2.08 2.914(3) 162.5
N2 H2C O6 2_656 0.99(3) 1.96(3) 2.811(3) 143(3)
N2 H2A O7 . 0.95(3) 1.89(3) 2.801(2) 158(3)

loop_
_geom_torsion_atom_site_label_1
_geom_torsion_atom_site_label_2
_geom_torsion_atom_site_label_3
_geom_torsion_atom_site_label_4
_geom_torsion
C6 C1 C2 C3 0.5(5)
N1 C1 C2 C3 179.3(3)
C1 C2 C3 C4 -0.3(4)
C2 C3 C4 C5 0.2(4)
C2 C3 C4 C7 -178.6(2)
C3 C4 C5 C6 -0.2(4)
C7 C4 C5 C6 178.6(2)
C2 C1 C6 C5 -0.5(5)
N1 C1 C6 C5 -179.3(3)
C4 C5 C6 C1 0.4(4)
C5 C4 C7 O3 119.8(2)
C3 C4 C7 O3 -61.3(3)
C5 C4 C7 C8 -120.6(2)
C3 C4 C7 C8 58.2(3)
O3 C7 C8 N2 -47.8(2)
C4 C7 C8 N2 -170.52(19)
O3 C7 C8 C9 -167.95(18)
C4 C7 C8 C9 69.4(2)
N2 C8 C9 O4 -58.8(3)
C7 C8 C9 O4 61.9(3)
N2 C8 C9 N3 122.4(2)
C7 C8 C9 N3 -116.9(2)
O6 C10 C11 N3 -155.5(2)
O5 C10 C11 N3 26.6(3)
O6 C10 C11 C12 84.4(3)
O5 C10 C11 C12 -93.6(3)
N3 C11 C12 C13 54.7(3)
C10 C11 C12 C13 175.9(3)
C11 C12 C13 C15 64.0(4)
C11 C12 C13 C14 -172.3(3)
C2 C1 N1 O2 -174.0(4)
C6 C1 N1 O2 4.9(5)
C2 C1 N1 O1 4.6(6)
C6 C1 N1 O1 -176.5(4)
O4 C9 N3 C11 1.5(3)
C8 C9 N3 C11 -179.66(19)
C12 C11 N3 C9 -156.1(2)
C10 C11 N3 C9 84.1(3)
